data_4331449
loop_
_publ_author_name
'Tu, J.-M.'
'Keszler, D.A.'

_publ_section_title
;
 New layered polyborates Cs2 M2 B10 O17 (M = Na, K)
;
_journal_name_full 'Inorganic Chemistry'
_journal_page_first 463
_journal_page_last 466
_journal_paper_doi 10.1021/ic950306k
_journal_volume 35
_journal_year 1996
_chemical_formula_sum 'B10 Cs2 K2 O17'
_chemical_name_systematic 'Cs2 K2 B10 O17'
_space_group_IT_number 15
_symmetry_space_group_name_Hall '-C 2yc'
_symmetry_space_group_name_H-M 'C 1 2/c 1'
_cell_angle_alpha 90
_cell_angle_beta 103.25
_cell_angle_gamma 90
_cell_formula_units_Z 4
_cell_length_a 22.547
_cell_length_b 6.614
_cell_length_c 11.288
_cell_volume 1638.521
_citation_journal_id_ASTM INOCAJ
_cod_data_source_file boron0-1_504.cif
_cod_data_source_block B10Cs2K2O17
_cod_database_code 4331449

loop_
_symmetry_equiv_pos_as_xyz
x,y,z
-x,y,-z+1/2
-x,-y,-z
x,-y,z-1/2
x+1/2,y+1/2,z
-x+1/2,y+1/2,-z+1/2
-x+1/2,-y+1/2,-z
x+1/2,-y+1/2,z-1/2

loop_
_atom_site_label
_atom_site_type_symbol
_atom_site_fract_x
_atom_site_fract_y
_atom_site_fract_z
_atom_site_occupancy
_atom_site_U_iso_or_equiv
B2 B+3 0.334 0.443 0.515 1 0.0
O7 O-2 0.4269 0.629 0.367 1 0.0
O6 O-2 0.3353 0.488 0.399 1 0.0
B5 B+3 0.354 0.848 0.162 1 0.0
O4 O-2 0.3688 0.832 0.471 1 0.0
B1 B+3 0.448 0.677 0.264 1 0.0
O1 O-2 0.1679 0.264 0.238 1 0.0
O8 O-2 0 0.068 0.25 1 0.0
Cs1 Cs+1 0.4456 0.191 0.4064 1 0.0
O5 O-2 0.1663 -0.093 0.401 1 0.0
O9 O-2 0.3454 0.07 0.16 1 0.0
B4 B+3 0.364 0.686 0.371 1 0.0
O2 O-2 0.3261 0.247 0.545 1 0.0
B3 B+3 0.351 0.787 0.574 1 0.0
O3 O-2 0.4212 0.189 0.682 1 0.0
K1 K+1 0.2712 0.0819 0.3255 1 0.0
